data_4317017
loop_
_publ_author_name
'Christopher J. Adams'
'Mukhtar A. Kurawa'
'A. Guy Orpen'

_publ_section_title
;
 Coordination Chemistry in the Solid State: Reactivity of Manganese and
 Cadmium Chlorides with Imidazole and Pyrazole and Their Hydrochlorides
;
_journal_name_full 'Inorganic Chemistry'
_journal_page_first 10475
_journal_page_last 10485
_journal_paper_doi 10.1021/ic101403j
_journal_volume 49
_journal_year 2010
_chemical_formula_moiety 'Cl3 Mn, C3 H5 N2'
_chemical_formula_sum 'C3 H5 Cl3 Mn N2'
_chemical_formula_weight 230.37
_chemical_name_systematic
; 
 ? 
;
_space_group_IT_number 15
_symmetry_cell_setting monoclinic
_symmetry_space_group_name_Hall '-C 2yc'
_symmetry_space_group_name_H-M 'C 1 2/c 1'
_atom_sites_solution_hydrogens geom
_atom_sites_solution_primary direct
_atom_sites_solution_secondary difmap
_audit_creation_method SHELXL-97
_cell_angle_alpha 90.00
_cell_angle_beta 121.54(3)
_cell_angle_gamma 90.00
_cell_formula_units_Z 8
_cell_length_a 22.561(5)
_cell_length_b 3.7413(7)
_cell_length_c 20.895(4)
_cell_measurement_reflns_used 2517
_cell_measurement_temperature 100(2)
_cell_measurement_theta_max 27.46
_cell_measurement_theta_min 3.61
_cell_volume 1503.2(7)
_computing_cell_refinement 'SAINT (Bruker, 2001)'
_computing_data_collection 'SMART (Bruker, 2001)'
_computing_data_reduction 'SHELXTL (Bruker, 2001)'
_computing_molecular_graphics 'SHELXTL (Bruker, 2001)'
_computing_publication_material 'SHELXTL (Bruker, 2001)'
_computing_structure_refinement 'SHELXL-97 (Sheldrick, 1997)'
_computing_structure_solution 'SHELXS-97 (Sheldrick, 1990)'
_diffrn_ambient_temperature 100(2)
_diffrn_measured_fraction_theta_full 0.999
_diffrn_measured_fraction_theta_max 0.999
_diffrn_measurement_device_type 'CCD area detector'
_diffrn_measurement_method 'phi and omega scans'
_diffrn_radiation_monochromator graphite
_diffrn_radiation_source 'fine-focus sealed tube'
_diffrn_radiation_type MoK\a
_diffrn_radiation_wavelength 0.71073
_diffrn_reflns_av_R_equivalents 0.0324
_diffrn_reflns_av_sigmaI/netI 0.0294
_diffrn_reflns_limit_h_max 28
_diffrn_reflns_limit_h_min -28
_diffrn_reflns_limit_k_max 4
_diffrn_reflns_limit_k_min -4
_diffrn_reflns_limit_l_max 27
_diffrn_reflns_limit_l_min -27
_diffrn_reflns_number 7613
_diffrn_reflns_theta_full 27.48
_diffrn_reflns_theta_max 27.48
_diffrn_reflns_theta_min 2.12
_diffrn_standards_decay_% 0
_exptl_absorpt_coefficient_mu 2.731
_exptl_absorpt_correction_T_max 0.76
_exptl_absorpt_correction_T_min 0.634
_exptl_absorpt_correction_type multi-scan
_exptl_absorpt_process_details sadabs
_exptl_crystal_colour colourless
_exptl_crystal_density_diffrn 2.036
_exptl_crystal_density_meas ?
_exptl_crystal_density_method 'not measured'
_exptl_crystal_description needle
_exptl_crystal_F_000 904
_exptl_crystal_size_max 0.50
_exptl_crystal_size_mid 0.10
_exptl_crystal_size_min 0.10
_refine_diff_density_max 1.354
_refine_diff_density_min -0.694
_refine_diff_density_rms 0.122
_refine_ls_extinction_method none
_refine_ls_goodness_of_fit_ref 1.059
_refine_ls_hydrogen_treatment constr
_refine_ls_matrix_type full
_refine_ls_number_parameters 82
_refine_ls_number_reflns 1721
_refine_ls_number_restraints 0
_refine_ls_restrained_S_all 1.059
_refine_ls_R_factor_all 0.0353
_refine_ls_R_factor_gt 0.0300
_refine_ls_shift/su_max 0.000
_refine_ls_shift/su_mean 0.000
_refine_ls_structure_factor_coef Fsqd
_refine_ls_weighting_details 'calc w=1/[\s^2^(Fo^2^)+(0.0448P)^2^+2.0033P] where P=(Fo^2^+2Fc^2^)/3'
_refine_ls_weighting_scheme calc
_refine_ls_wR_factor_gt 0.0781
_refine_ls_wR_factor_ref 0.0815
_reflns_number_gt 1493
_reflns_number_total 1721
_reflns_threshold_expression >2sigma(I)
_cod_data_source_file ic101403j_si_001_2.cif
_cod_data_source_block 2
_cod_depositor_comments
;
The following automatic conversions were performed:

'_symmetry_cell_setting' value 'Monoclinic' changed to 'monoclinic'
according to the built-in table from CIF Core dictionary named
'cif_core.dic' version 2.4.1 from 2010-06-29.

Automatic conversion script
Id: cif_fix_values 1646 2011-03-28 12:23:43Z adriana 

The following automatic conversions were performed:

'_exptl_crystal_density_meas' value 'not measured' was changed to '?'
- the value is perceived as not measured.

Automatic conversion script
Id: cif_fix_values 3008 2015-01-20 13:52:24Z robertas 
;
_cod_original_formula_sum 'C3 H5 Cl3 Mn1 N2'
_cod_database_code 4317017

loop_
_symmetry_equiv_pos_as_xyz
'x, y, z'
'-x, y, -z+1/2'
'x+1/2, y+1/2, z'
'-x+1/2, y+1/2, -z+1/2'
'-x, -y, -z'
'x, -y, z-1/2'
'-x+1/2, -y+1/2, -z'
'x+1/2, -y+1/2, z-1/2'

loop_
_atom_site_label
_atom_site_type_symbol
_atom_site_fract_x
_atom_site_fract_y
_atom_site_fract_z
_atom_site_U_iso_or_equiv
_atom_site_adp_type
_atom_site_occupancy
_atom_site_symmetry_multiplicity
_atom_site_calc_flag
_atom_site_refinement_flags
_atom_site_disorder_assembly
_atom_site_disorder_group
Mn1 Mn 0.205314(16) 0.97006(8) 0.295123(18) 0.00999(12) Uani 1 1 d . . .
Cl1 Cl 0.17513(3) 0.47265(13) 0.19398(3) 0.01044(14) Uani 1 1 d . . .
Cl2 Cl 0.08489(3) 0.98002(13) 0.26547(3) 0.01132(14) Uani 1 1 d . . .
Cl3 Cl 0.24096(3) 1.46858(13) 0.38878(3) 0.01181(14) Uani 1 1 d . . .
N1 N 0.02119(11) 0.4454(5) 0.37165(11) 0.0195(4) Uani 1 1 d . . .
H1A H -0.0142 0.3699 0.3286 0.023 Uiso 1 1 calc R . .
N2 N 0.08824(11) 0.4222(5) 0.39290(11) 0.0188(4) Uani 1 1 d . . .
H2A H 0.1040 0.3283 0.3660 0.023 Uiso 1 1 calc R . .
C1 C 0.12718(12) 0.5630(6) 0.46080(13) 0.0174(5) Uani 1 1 d . . .
H1B H 0.1764 0.5817 0.4884 0.021 Uiso 1 1 calc R . .
C2 C 0.08319(12) 0.6781(6) 0.48435(12) 0.0173(5) Uani 1 1 d . . .
H2B H 0.0962 0.7873 0.5309 0.021 Uiso 1 1 calc R . .
C3 C 0.01678(12) 0.6013(7) 0.42620(14) 0.0197(5) Uani 1 1 d . . .
H3A H -0.0250 0.6512 0.4252 0.024 Uiso 1 1 calc R . .

loop_
_atom_site_aniso_label
_atom_site_aniso_U_11
_atom_site_aniso_U_22
_atom_site_aniso_U_33
_atom_site_aniso_U_23
_atom_site_aniso_U_13
_atom_site_aniso_U_12
Mn1 0.0132(2) 0.00417(19) 0.0143(2) -0.00014(11) 0.00837(16) 0.00001(11)
Cl1 0.0130(3) 0.0058(3) 0.0137(3) -0.00008(17) 0.0078(2) -0.00004(17)
Cl2 0.0125(3) 0.0066(3) 0.0156(3) -0.00023(18) 0.0079(2) 0.00031(17)
Cl3 0.0161(3) 0.0056(2) 0.0136(3) -0.00005(18) 0.0077(2) -0.00033(18)
N1 0.0218(10) 0.0125(10) 0.0143(10) 0.0008(8) 0.0025(8) -0.0023(8)
N2 0.0305(11) 0.0107(9) 0.0199(10) 0.0009(8) 0.0165(9) 0.0019(8)
C1 0.0190(11) 0.0118(11) 0.0191(11) 0.0027(9) 0.0083(10) -0.0015(9)
C2 0.0266(12) 0.0103(11) 0.0152(11) -0.0015(9) 0.0111(10) -0.0021(9)
C3 0.0205(11) 0.0143(12) 0.0263(13) 0.0043(10) 0.0135(10) 0.0013(9)

loop_
_atom_type_symbol
_atom_type_description
_atom_type_scat_dispersion_real
_atom_type_scat_dispersion_imag
_atom_type_scat_source
C C 0.0033 0.0016 'International Tables Vol C Tables 4.2.6.8 and 6.1.1.4'
H H 0.0000 0.0000 'International Tables Vol C Tables 4.2.6.8 and 6.1.1.4'
N N 0.0061 0.0033 'International Tables Vol C Tables 4.2.6.8 and 6.1.1.4'
Cl Cl 0.1484 0.1585 'International Tables Vol C Tables 4.2.6.8 and 6.1.1.4'
Mn Mn 0.3368 0.7283 'International Tables Vol C Tables 4.2.6.8 and 6.1.1.4'

loop_
_geom_angle_atom_site_label_1
_geom_angle_atom_site_label_2
_geom_angle_atom_site_label_3
_geom_angle
_geom_angle_site_symmetry_1
_geom_angle_site_symmetry_3
_geom_angle_publ_flag
Cl2 Mn1 Cl3 92.66(3) . . ?
Cl3 Mn1 Cl3 96.07(3) . 1_545 ?
Cl2 Mn1 Cl1 171.79(2) . 4 ?
Cl2 Mn1 Cl1 91.19(3) . . ?
Cl3 Mn1 Cl1 175.16(2) . . ?
Cl1 Mn1 Cl1 83.85(3) 4 . ?
Cl2 Mn1 Cl1 89.95(3) . 1_565 ?
Cl3 Mn1 Cl1 86.46(3) . 1_565 ?
Cl3 Mn1 Cl1 175.24(2) 1_545 1_565 ?
Cl1 Mn1 Cl1 90.62(3) . 1_565 ?
Mn1 Cl1 Mn1 90.62(3) . 1_545 ?
Mn1 Cl3 Mn1 96.07(3) . 1_565 ?
C3 N1 N2 108.82(19) . . ?
C3 N1 H1A 125.6 . . ?
N2 N1 H1A 125.6 . . ?
C1 N2 N1 109.29(19) . . ?
C1 N2 H2A 125.4 . . ?
N1 N2 H2A 125.4 . . ?
N2 C1 C2 107.8(2) . . ?
N2 C1 H1B 126.1 . . ?
C2 C1 H1B 126.1 . . ?
C3 C2 C1 105.8(2) . . ?
C3 C2 H2B 127.1 . . ?
C1 C2 H2B 127.1 . . ?
N1 C3 C2 108.2(2) . . ?
N1 C3 H3A 125.9 . . ?
C2 C3 H3A 125.9 . . ?

loop_
_geom_bond_atom_site_label_1
_geom_bond_atom_site_label_2
_geom_bond_distance
_geom_bond_site_symmetry_2
_geom_bond_publ_flag
Mn1 Cl2 2.4507(8) . ?
Mn1 Cl3 2.5117(7) . ?
Mn1 Cl1 2.6244(7) . ?
Cl1 Mn1 2.6382(7) 1_545 ?
Cl3 Mn1 2.5199(7) 1_565 ?
N1 C3 1.329(3) . ?
N1 N2 1.338(3) . ?
N1 H1A 0.8800 . ?
N2 C1 1.326(3) . ?
N2 H2A 0.8800 . ?
C1 C2 1.387(3) . ?
C1 H1B 0.9500 . ?
C2 C3 1.378(3) . ?
C2 H2B 0.9500 . ?
C3 H3A 0.9500 . ?

loop_
_geom_hbond_atom_site_label_D
_geom_hbond_atom_site_label_H
_geom_hbond_atom_site_label_A
_geom_hbond_distance_DH
_geom_hbond_distance_HA
_geom_hbond_distance_DA
_geom_hbond_angle_DHA
_geom_hbond_site_symmetry_A
N1 H1A Cl2 0.88 2.29 3.130(2) 158.9 2_545
N2 H2A Cl2 0.88 2.31 3.102(2) 149.2 1_545

loop_
_geom_torsion_atom_site_label_1
_geom_torsion_atom_site_label_2
_geom_torsion_atom_site_label_3
_geom_torsion_atom_site_label_4
_geom_torsion
_geom_torsion_site_symmetry_1
_geom_torsion_site_symmetry_2
_geom_torsion_site_symmetry_3
_geom_torsion_site_symmetry_4
_geom_torsion_publ_flag
Cl2 Mn1 Cl1 Mn1 173.738(19) . . . 4_545 ?
Cl3 Mn1 Cl1 Mn1 -92.37(3) 1_545 . . 4_545 ?
Cl1 Mn1 Cl1 Mn1 0.302(17) 4 . . 4_545 ?
Cl1 Mn1 Cl1 Mn1 83.77(3) 1_565 . . 4_545 ?
Cl2 Mn1 Cl1 Mn1 -90.04(3) . . . 1_545 ?
Cl3 Mn1 Cl1 Mn1 3.851(19) 1_545 . . 1_545 ?
Cl1 Mn1 Cl1 Mn1 96.53(3) 4 . . 1_545 ?
Cl1 Mn1 Cl1 Mn1 180.0 1_565 . . 1_545 ?
Cl2 Mn1 Cl3 Mn1 -85.74(3) . . . 1_565 ?
Cl3 Mn1 Cl3 Mn1 180.0 1_545 . . 1_565 ?
Cl1 Mn1 Cl3 Mn1 87.48(3) 4 . . 1_565 ?
Cl1 Mn1 Cl3 Mn1 4.05(2) 1_565 . . 1_565 ?
C3 N1 N2 C1 -0.1(3) . . . . ?
N1 N2 C1 C2 0.6(3) . . . . ?
N2 C1 C2 C3 -0.8(3) . . . . ?
N2 N1 C3 C2 -0.4(3) . . . . ?
C1 C2 C3 N1 0.7(3) . . . . ?
